data_7050274
loop_
_publ_author_name
'Sun Wei-Yin'
'Jian Fan'
'Taka-aki Okamura'
'Norikazu Ueyama'
'Wei Zhao'
'Hui-Fang Zhu'

_publ_section_title
;
Syntheses and Crystal Structures of 1D Tabular
Chain and 2D Polycatenane Built from Asymmetric
1-(1-Imidazolyl)-4-(imidazol-1-ylmethyl)benzene Ligand with Metal Salts
;
_journal_name_full 'New J.Chem.(Nouv.J.Chim.)'
_journal_year 2004
_chemical_formula_moiety 'C26 H41 Cd N8 O12.50 S '
_chemical_formula_sum 'C26 H41 Cd N8 O12.5 S'
_chemical_formula_weight 810.13
_chemical_name_common (Cd(IIMB)2(H2O)(SO4))-7.5H2O
_chemical_name_systematic
;
[Cd(IIMB)2(H2O)(SO4)]-7.5H2O
;
_space_group_IT_number 15
_symmetry_cell_setting monoclinic
_symmetry_space_group_name_Hall '-C 2yc'
_symmetry_space_group_name_H-M 'C 1 2/c 1'
_atom_sites_solution_hydrogens geom
_atom_sites_solution_primary direct
_atom_sites_solution_secondary difmap
_cell_angle_alpha 90.00
_cell_angle_beta 111.705(3)
_cell_angle_gamma 90.00
_cell_formula_units_Z 8
_cell_length_a 19.5212(13)
_cell_length_b 13.7568(11)
_cell_length_c 26.832(2)
_cell_measurement_reflns_used 28278
_cell_measurement_temperature 200
_cell_measurement_theta_max 27.5
_cell_measurement_theta_min 1.9
_cell_volume 6694.8(9)
_diffrn_ambient_temperature 200
_diffrn_detector_area_resol_mean 10.00
_diffrn_measurement_device_type 'Rigaku RAXIS-RAPID Imaging Plate'
_diffrn_measurement_method \w
_diffrn_radiation_monochromator graphite
_diffrn_radiation_source 'fine-focus sealed tube'
_diffrn_radiation_type MoK\a
_diffrn_radiation_wavelength 0.71069
_diffrn_reflns_av_R_equivalents 0.0962
_diffrn_reflns_av_sigmaI/netI 0.0941
_diffrn_reflns_limit_h_max 25
_diffrn_reflns_limit_h_min -25
_diffrn_reflns_limit_k_max 16
_diffrn_reflns_limit_k_min -17
_diffrn_reflns_limit_l_max 34
_diffrn_reflns_limit_l_min -34
_diffrn_reflns_number 25589
_diffrn_reflns_theta_max 27.48
_diffrn_reflns_theta_min 2.18
_diffrn_standards_decay_% ?
_diffrn_standards_interval_count ?
_diffrn_standards_interval_time ?
_diffrn_standards_number ?
_exptl_absorpt_coefficient_mu 0.789
_exptl_absorpt_correction_T_max 0.924
_exptl_absorpt_correction_T_min 0.549
_exptl_absorpt_correction_type multi-scan
_exptl_absorpt_process_details '(Higashi, 1995)'
_exptl_crystal_colour colorless
_exptl_crystal_density_diffrn 1.608
_exptl_crystal_density_meas ?
_exptl_crystal_density_method 'not measured'
_exptl_crystal_description platelet
_exptl_crystal_F_000 3336
_exptl_crystal_size_max 0.200
_exptl_crystal_size_mid 0.200
_exptl_crystal_size_min 0.100
_refine_ls_extinction_coef ?
_refine_ls_extinction_method none
_refine_ls_goodness_of_fit_ref 1.022
_refine_ls_hydrogen_treatment mixed
_refine_ls_matrix_type full
_refine_ls_number_parameters 444
_refine_ls_number_reflns 7477
_refine_ls_number_restraints 2
_refine_ls_restrained_S_all 1.022
_refine_ls_R_factor_all 0.1038
_refine_ls_R_factor_gt 0.0616
_refine_ls_shift/su_max 0.000
_refine_ls_shift/su_mean 0.000
_refine_ls_structure_factor_coef Fsqd
_refine_ls_weighting_details 'calc w=1/[\s^2^(Fo^2^)+(0.0829P)^2^+0.0000P] where P=(Fo^2^+2Fc^2^)/3'
_refine_ls_weighting_scheme calc
_refine_ls_wR_factor_gt 0.1457
_refine_ls_wR_factor_ref 0.1577
_reflns_number_gt 4803
_reflns_number_total 7477
_reflns_threshold_expression >2sigma(I)
_cod_original_sg_symbol_H-M 'C 2/c'
_cod_original_formula_sum 'C26 H41 Cd N8 O12.50 S'
_cod_database_code 7050274

loop_
_symmetry_equiv_pos_as_xyz
'x, y, z'
'-x, y, -z+1/2'
'x+1/2, y+1/2, z'
'-x+1/2, y+1/2, -z+1/2'
'-x, -y, -z'
'x, -y, z-1/2'
'-x+1/2, -y+1/2, -z'
'x+1/2, -y+1/2, z-1/2'

loop_
_atom_site_label
_atom_site_type_symbol
_atom_site_fract_x
_atom_site_fract_y
_atom_site_fract_z
_atom_site_U_iso_or_equiv
_atom_site_adp_type
_atom_site_occupancy
_atom_site_symmetry_multiplicity
_atom_site_calc_flag
_atom_site_refinement_flags
_atom_site_disorder_assembly
_atom_site_disorder_group
Cd1 Cd 0.72681(2) 0.31328(3) 0.176212(15) 0.02732(13) Uani 1 1 d . . .
S1 S 0.68245(7) 0.56068(10) 0.14178(5) 0.0281(3) Uani 1 1 d . . .
O1 O 0.7491(3) 0.1434(3) 0.20159(17) 0.0432(10) Uani 1 1 d D . .
H25 H 0.768(3) 0.129(5) 0.2332(11) 0.052 Uiso 1 1 d D . .
H26 H 0.765(3) 0.096(3) 0.191(3) 0.052 Uiso 1 1 d D . .
O2 O 0.5093(3) 0.6477(5) 0.0427(2) 0.0731(16) Uani 1 1 d . . .
O3 O 0.3726(3) 0.5617(4) -0.01173(17) 0.0674(14) Uani 1 1 d . . .
O4 O 0.3064(2) 0.3161(3) -0.00099(17) 0.0491(11) Uani 1 1 d . . .
O5 O 0.3420(2) 0.4745(3) 0.06961(18) 0.0489(11) Uani 1 1 d . . .
O6 O 0.4755(2) 0.5319(3) 0.15179(17) 0.0483(11) Uani 1 1 d . . .
O7 O 0.5000 0.6159(5) 0.2500 0.0589(18) Uani 1 2 d S . .
O8 O 0.7655(3) 0.5074(3) 0.37701(18) 0.0521(11) Uani 1 1 d . . .
O9 O 0.8396(3) 0.3257(3) 0.3834(2) 0.0628(14) Uani 1 1 d . . .
O11 O 0.6973(2) 0.4614(3) 0.12674(16) 0.0431(10) Uani 1 1 d . . .
O12 O 0.7294(2) 0.5785(3) 0.19737(16) 0.0451(10) Uani 1 1 d . . .
O13 O 0.6047(2) 0.5686(3) 0.13490(19) 0.0543(12) Uani 1 1 d . . .
O14 O 0.6988(2) 0.6309(3) 0.10621(16) 0.0380(9) Uani 1 1 d . . .
N11 N 0.9376(2) 0.4316(3) 0.29225(16) 0.0274(10) Uani 1 1 d . . .
N12 N 0.8383(2) 0.3468(3) 0.24548(18) 0.0335(11) Uani 1 1 d . . .
N41 N 0.6384(2) 0.3067(3) 0.30597(16) 0.0271(9) Uani 1 1 d . . .
N42 N 0.6715(2) 0.3357(3) 0.23722(17) 0.0294(10) Uani 1 1 d . . .
N111 N 0.5200(2) 0.1694(3) 0.07145(17) 0.0292(10) Uani 1 1 d . . .
N112 N 0.6152(2) 0.2644(3) 0.11287(18) 0.0300(10) Uani 1 1 d . . .
N141 N 0.8327(3) 0.2882(3) 0.05630(18) 0.0310(10) Uani 1 1 d . . .
N142 N 0.7923(2) 0.2808(3) 0.12196(18) 0.0320(10) Uani 1 1 d . . .
C1 C 0.4867(3) 0.0128(4) 0.3090(2) 0.0272(11) Uani 1 1 d . . .
C2 C 0.4576(3) 0.1069(4) 0.3014(2) 0.0285(12) Uani 1 1 d . . .
H1 H 0.4058 0.1168 0.2874 0.034 Uiso 1 1 calc R . .
C3 C 0.5054(3) 0.1855(4) 0.3144(2) 0.0304(11) Uani 1 1 d . . .
H2 H 0.4863 0.2497 0.3073 0.037 Uiso 1 1 calc R . .
C4 C 0.5821(3) 0.1709(4) 0.3382(2) 0.0299(12) Uani 1 1 d . . .
C5 C 0.6087(3) 0.0778(4) 0.3468(2) 0.0306(12) Uani 1 1 d . . .
H3 H 0.6604 0.0675 0.3631 0.037 Uiso 1 1 calc R . .
C6 C 0.5615(3) -0.0022(4) 0.3320(2) 0.0300(12) Uani 1 1 d . . .
H4 H 0.5808 -0.0663 0.3377 0.036 Uiso 1 1 calc R . .
C12 C 0.8679(3) 0.4344(4) 0.2558(2) 0.0309(12) Uani 1 1 d . . .
H5 H 0.8431 0.4923 0.2396 0.037 Uiso 1 1 calc R . .
C13 C 0.8922(3) 0.2838(4) 0.2785(2) 0.0361(13) Uani 1 1 d . . .
H6 H 0.8873 0.2153 0.2806 0.043 Uiso 1 1 calc R . .
C14 C 0.9526(3) 0.3364(4) 0.3071(2) 0.0383(14) Uani 1 1 d . . .
H7 H 0.9972 0.3118 0.3327 0.046 Uiso 1 1 calc R . .
C41 C 0.6337(3) 0.2571(4) 0.3531(2) 0.0317(12) Uani 1 1 d . . .
H8 H 0.6164 0.3040 0.3739 0.038 Uiso 1 1 calc R . .
H9 H 0.6835 0.2348 0.3764 0.038 Uiso 1 1 calc R . .
C42 C 0.6793(3) 0.2766(4) 0.2780(2) 0.0317(12) Uani 1 1 d . . .
H10 H 0.7098 0.2204 0.2864 0.038 Uiso 1 1 calc R . .
C43 C 0.6236(3) 0.4075(4) 0.2400(2) 0.0362(13) Uani 1 1 d . . .
H11 H 0.6074 0.4607 0.2159 0.043 Uiso 1 1 calc R . .
C44 C 0.6031(3) 0.3906(4) 0.2822(2) 0.0348(13) Uani 1 1 d . . .
H12 H 0.5707 0.4290 0.2932 0.042 Uiso 1 1 calc R . .
C101 C 0.9779(3) 0.5833(4) 0.0541(2) 0.0291(12) Uani 1 1 d . . .
C102 C 0.9025(3) 0.5914(4) 0.0265(2) 0.0330(12) Uani 1 1 d . . .
H13 H 0.8800 0.6536 0.0179 0.040 Uiso 1 1 calc R . .
C103 C 0.8599(3) 0.5065(4) 0.0114(2) 0.0375(14) Uani 1 1 d . . .
H14 H 0.8081 0.5116 -0.0069 0.045 Uiso 1 1 calc R . .
C104 C 0.8923(3) 0.4158(4) 0.0228(2) 0.0340(13) Uani 1 1 d . . .
C105 C 0.9685(3) 0.4096(4) 0.0493(2) 0.0315(12) Uani 1 1 d . . .
H15 H 0.9914 0.3476 0.0566 0.038 Uiso 1 1 calc R . .
C106 C 1.0109(3) 0.4922(4) 0.0652(2) 0.0300(12) Uani 1 1 d . . .
H16 H 1.0627 0.4869 0.0838 0.036 Uiso 1 1 calc R . .
C112 C 0.5936(3) 0.1751(4) 0.0982(2) 0.0284(12) Uani 1 1 d . . .
H17 H 0.6259 0.1208 0.1056 0.034 Uiso 1 1 calc R . .
C113 C 0.5530(3) 0.3207(4) 0.0945(2) 0.0335(12) Uani 1 1 d . . .
H18 H 0.5515 0.3892 0.0986 0.040 Uiso 1 1 calc R . .
C114 C 0.4932(3) 0.2625(4) 0.0691(2) 0.0332(12) Uani 1 1 d . . .
H19 H 0.4432 0.2824 0.0531 0.040 Uiso 1 1 calc R . .
C141 C 0.8452(3) 0.3254(4) 0.0087(2) 0.0368(13) Uani 1 1 d . . .
H20 H 0.7973 0.3405 -0.0201 0.044 Uiso 1 1 calc R . .
H21 H 0.8700 0.2749 -0.0049 0.044 Uiso 1 1 calc R . .
C142 C 0.7857(3) 0.3248(4) 0.0772(2) 0.0313(12) Uani 1 1 d . . .
H22 H 0.7520 0.3761 0.0616 0.038 Uiso 1 1 calc R . .
C143 C 0.8482(3) 0.2150(4) 0.1312(2) 0.0338(13) Uani 1 1 d . . .
H23 H 0.8663 0.1732 0.1615 0.041 Uiso 1 1 calc R . .
C144 C 0.8738(3) 0.2183(4) 0.0910(2) 0.0349(13) Uani 1 1 d . . .
H24 H 0.9123 0.1801 0.0874 0.042 Uiso 1 1 calc R . .
H27 H 0.2915 0.3042 -0.0397 0.046 Uiso 1 1 d . . .
H28 H 0.3157 0.2559 0.0094 0.046 Uiso 1 1 d . . .
H29 H 0.3545 0.5175 0.0441 0.046 Uiso 1 1 d . . .
H30 H 0.3341 0.4212 0.0511 0.046 Uiso 1 1 d . . .
H31 H 0.7789 0.4454 0.3736 0.046 Uiso 1 1 d . . .
H32 H 0.7292 0.4994 0.3894 0.046 Uiso 1 1 d . . .
